data_4084227
loop_
_publ_author_name
'Semenov, Nikolay A.'
'Lonchakov, Anton V.'
'Pushkarevsky, Nikolay A.'
'Suturina, Elizaveta A.'
'Korolev, Valery V.'
'Lork, Enno'
'Vasiliev, Vladimir G.'
'Konchenko, Sergey N.'
'Beckmann, Jens'
'Gritsan, Nina P.'
'Zibarev, Andrey V.'

_publ_section_title
;
 Coordination of Halide and Chalcogenolate Anions to Heavier
 1,2,5-Chalcogenadiazoles: Experiment and Theory
;
_journal_issue 16
_journal_name_full Organometallics
_journal_page_first 4302
_journal_paper_doi 10.1021/om5006403
_journal_volume 33
_journal_year 2014
_chemical_formula_moiety 'C13 H24 K N O6 Te'
_chemical_formula_sum 'C13 H24 K N O6 Te'
_chemical_formula_weight 457.03
_chemical_name_systematic
;
 ? 
;
_space_group_crystal_system monoclinic
_space_group_IT_number 14
_space_group_name_Hall '-P 2yn'
_space_group_name_H-M_alt 'P 1 21/n 1'
_symmetry_space_group_name_Hall '-P 2yn'
_symmetry_space_group_name_H-M 'P 1 21/n 1'
_atom_sites_solution_hydrogens geom
_atom_sites_solution_primary iterative
_atom_sites_solution_secondary difmap
_audit_creation_date 2012-05-25
_audit_creation_method
;
  Olex2 1.2
  (compiled 2012.05.09 svn.r2324, GUI svn.r4230)
;
_cell_angle_alpha 90.00
_cell_angle_beta 92.03(2)
_cell_angle_gamma 90.00
_cell_formula_units_Z 4
_cell_length_a 8.020(2)
_cell_length_b 16.318(2)
_cell_length_c 14.9040(10)
_cell_measurement_reflns_used 60
_cell_measurement_temperature 173(2)
_cell_measurement_theta_max 24.994
_cell_measurement_theta_min 5.006
_cell_volume 1949.3(6)
_computing_molecular_graphics
;
O. V. Dolomanov, L. J. Bourhis, R. J. Gildea, J. A. K. Howard and H. Puschmann,
OLEX2: a complete structure solution, refinement and analysis program.
J. Appl. Cryst. (2009). 42, 339-341.
;
_computing_publication_material
;
O. V. Dolomanov, L. J. Bourhis, R. J. Gildea, J. A. K. Howard and H. Puschmann,
OLEX2: a complete structure solution, refinement and analysis program.
J. Appl. Cryst. (2009). 42, 339-341.
;
_computing_structure_refinement
;
XL, G.M. Sheldrick, Acta Cryst.
(2008). A64, 112-122
;
_computing_structure_solution
;
olex2.solve (L.J. Bourhis, O.V. Dolomanov, R.J. Gildea, J.A.K. Howard,
H. Puschmann, in preparation, 2011)
;
_diffrn_ambient_temperature 173(2)
_diffrn_measured_fraction_theta_full 0.999
_diffrn_measured_fraction_theta_max 0.999
_diffrn_measurement_device_type 'Siemens P4'
_diffrn_measurement_method '2\q/\w scans'
_diffrn_radiation_monochromator graphite
_diffrn_radiation_type MoK\a
_diffrn_radiation_wavelength 0.71073
_diffrn_reflns_av_R_equivalents 0.0240
_diffrn_reflns_av_unetI/netI 0.0486
_diffrn_reflns_limit_h_max 10
_diffrn_reflns_limit_h_min -10
_diffrn_reflns_limit_k_max 21
_diffrn_reflns_limit_k_min -10
_diffrn_reflns_limit_l_max 19
_diffrn_reflns_limit_l_min -19
_diffrn_reflns_number 5906
_diffrn_reflns_theta_full 27.51
_diffrn_reflns_theta_max 27.51
_diffrn_reflns_theta_min 2.50
_diffrn_source 'sealed tube'
_diffrn_standards_interval_count 197
_diffrn_standards_number 3
_exptl_absorpt_coefficient_mu 1.763
_exptl_absorpt_correction_T_max 0.750
_exptl_absorpt_correction_T_min 0.317
_exptl_absorpt_correction_type refdelf
_exptl_absorpt_process_details 'Stuart & Walker, Acta Cryst A, 1983'
_exptl_crystal_colour brown
_exptl_crystal_colour_primary brown
_exptl_crystal_density_diffrn 1.557
_exptl_crystal_density_method 'not measured'
_exptl_crystal_F_000 912
_exptl_crystal_size_max 1.0
_exptl_crystal_size_mid 0.2
_exptl_crystal_size_min 0.2
_refine_diff_density_max 0.833
_refine_diff_density_min -0.632
_refine_diff_density_rms 0.099
_refine_ls_extinction_method none
_refine_ls_goodness_of_fit_ref 1.023
_refine_ls_hydrogen_treatment constr
_refine_ls_matrix_type full
_refine_ls_number_parameters 199
_refine_ls_number_reflns 4485
_refine_ls_number_restraints 0
_refine_ls_restrained_S_all 1.023
_refine_ls_R_factor_all 0.0575
_refine_ls_R_factor_gt 0.0409
_refine_ls_shift/su_max 0.001
_refine_ls_shift/su_mean 0.000
_refine_ls_structure_factor_coef Fsqd
_refine_ls_weighting_details 'calc w=1/[\s^2^(Fo^2^)+(0.0393P)^2^+2.9617P] where P=(Fo^2^+2Fc^2^)/3'
_refine_ls_weighting_scheme calc
_refine_ls_wR_factor_gt 0.0947
_refine_ls_wR_factor_ref 0.1023
_reflns_number_gt 3489
_reflns_number_total 4485
_reflns_threshold_expression >2sigma(I)
_cod_data_source_file om5006403_si_003.cif
_cod_data_source_block ns111012
_cod_depositor_comments 'Adding full bibliography for 4084223--4084227.cif.'
_cod_database_code 4084227

loop_
_space_group_symop_id
_space_group_symop_operation_xyz
1 'x, y, z'
2 '-x+1/2, y+1/2, -z+1/2'
3 '-x, -y, -z'
4 'x-1/2, -y-1/2, z-1/2'

loop_
_atom_site_label
_atom_site_type_symbol
_atom_site_fract_x
_atom_site_fract_y
_atom_site_fract_z
_atom_site_U_iso_or_equiv
_atom_site_adp_type
_atom_site_occupancy
_atom_site_symmetry_multiplicity
_atom_site_calc_flag
_atom_site_refinement_flags
Te1 Te 0.92576(4) 0.876147(17) 0.784207(18) 0.03625(10) Uani 1 1 d .
K1 K 0.58766(11) 0.77743(5) 0.43902(5) 0.03120(18) Uani 1 1 d .
O1 O 0.5471(5) 0.93441(19) 0.3700(2) 0.0514(8) Uani 1 1 d .
O2 O 0.8035(4) 0.8323(2) 0.3055(2) 0.0521(9) Uani 1 1 d .
O3 O 0.8720(4) 0.6853(2) 0.4006(2) 0.0483(8) Uani 1 1 d .
O4 O 0.6130(5) 0.61162(19) 0.4968(2) 0.0515(8) Uani 1 1 d .
O5 O 0.3600(4) 0.7202(2) 0.5600(2) 0.0510(8) Uani 1 1 d .
O6 O 0.2830(4) 0.8626(2) 0.4609(2) 0.0525(9) Uani 1 1 d .
N1 N 0.7569(6) 0.8209(3) 0.5977(3) 0.0683(14) Uani 1 1 d .
C1 C 0.8181(6) 0.8406(3) 0.6651(3) 0.0430(10) Uani 1 1 d .
C2 C 0.6550(9) 0.9545(3) 0.2975(3) 0.0681(18) Uani 1 1 d .
H2A H 0.6671 1.0148 0.2934 0.082 Uiso 1 1 calc R
H2B H 0.6042 0.9347 0.2400 0.082 Uiso 1 1 calc R
C3 C 0.8188(8) 0.9173(4) 0.3120(4) 0.0655(16) Uani 1 1 d .
H3A H 0.8957 0.9376 0.2664 0.079 Uiso 1 1 calc R
H3B H 0.8653 0.9324 0.3721 0.079 Uiso 1 1 calc R
C4 C 0.9609(6) 0.7867(4) 0.3075(4) 0.0641(17) Uani 1 1 d .
H4A H 1.0208 0.7980 0.2519 0.077 Uiso 1 1 calc R
H4B H 1.0321 0.8055 0.3591 0.077 Uiso 1 1 calc R
C5 C 0.9329(7) 0.7006(4) 0.3151(4) 0.0637(16) Uani 1 1 d .
H5A H 0.8508 0.6823 0.2681 0.076 Uiso 1 1 calc R
H5B H 1.0384 0.6704 0.3073 0.076 Uiso 1 1 calc R
C6 C 0.8617(7) 0.5991(3) 0.4218(4) 0.0590(14) Uani 1 1 d .
H6A H 0.9750 0.5749 0.4251 0.071 Uiso 1 1 calc R
H6B H 0.7956 0.5702 0.3741 0.071 Uiso 1 1 calc R
C7 C 0.7822(7) 0.5895(3) 0.5081(4) 0.0604(14) Uani 1 1 d .
H7A H 0.7916 0.5319 0.5286 0.072 Uiso 1 1 calc R
H7B H 0.8380 0.6250 0.5539 0.072 Uiso 1 1 calc R
C8 C 0.5203(10) 0.6001(4) 0.5762(4) 0.0752(19) Uani 1 1 d .
H8A H 0.5798 0.6267 0.6278 0.090 Uiso 1 1 calc R
H8B H 0.5115 0.5409 0.5894 0.090 Uiso 1 1 calc R
C9 C 0.3523(8) 0.6354(4) 0.5647(4) 0.0671(16) Uani 1 1 d .
H9A H 0.2978 0.6137 0.5090 0.081 Uiso 1 1 calc R
H9B H 0.2841 0.6190 0.6158 0.081 Uiso 1 1 calc R
C10 C 0.1983(6) 0.7590(4) 0.5569(4) 0.0577(14) Uani 1 1 d .
H10A H 0.1406 0.7475 0.6132 0.069 Uiso 1 1 calc R
H10B H 0.1296 0.7364 0.5063 0.069 Uiso 1 1 calc R
C11 C 0.2164(7) 0.8485(4) 0.5456(4) 0.0654(16) Uani 1 1 d .
H11A H 0.1065 0.8756 0.5493 0.078 Uiso 1 1 calc R
H11B H 0.2919 0.8710 0.5935 0.078 Uiso 1 1 calc R
C12 C 0.2923(7) 0.9489(3) 0.4382(4) 0.0590(14) Uani 1 1 d .
H12A H 0.3500 0.9791 0.4878 0.071 Uiso 1 1 calc R
H12B H 0.1782 0.9715 0.4301 0.071 Uiso 1 1 calc R
C13 C 0.3830(8) 0.9601(3) 0.3552(4) 0.0647(15) Uani 1 1 d .
H13A H 0.3292 0.9276 0.3061 0.078 Uiso 1 1 calc R
H13B H 0.3807 1.0185 0.3375 0.078 Uiso 1 1 calc R

loop_
_atom_site_aniso_label
_atom_site_aniso_U_11
_atom_site_aniso_U_22
_atom_site_aniso_U_33
_atom_site_aniso_U_23
_atom_site_aniso_U_13
_atom_site_aniso_U_12
Te1 0.03635(15) 0.03641(15) 0.03582(15) 0.00072(12) -0.00086(10) -0.00337(13)
K1 0.0331(4) 0.0297(4) 0.0313(4) 0.0010(3) 0.0082(3) 0.0005(3)
O1 0.072(2) 0.0346(16) 0.0473(18) 0.0043(14) -0.0037(17) 0.0014(17)
O2 0.0459(19) 0.065(2) 0.0461(18) 0.0072(16) 0.0080(15) -0.0189(18)
O3 0.0438(18) 0.063(2) 0.0380(15) -0.0080(15) 0.0036(14) 0.0099(16)
O4 0.062(2) 0.0375(17) 0.0543(19) 0.0096(14) -0.0036(17) 0.0011(16)
O5 0.049(2) 0.064(2) 0.0412(16) 0.0014(16) 0.0114(15) -0.0111(18)
O6 0.0427(18) 0.062(2) 0.0531(19) -0.0173(17) 0.0026(15) 0.0085(16)
N1 0.065(3) 0.087(4) 0.052(2) -0.023(3) -0.011(2) 0.003(3)
C1 0.035(2) 0.050(3) 0.044(2) -0.007(2) 0.0052(19) 0.002(2)
C2 0.129(6) 0.035(2) 0.042(3) 0.010(2) 0.021(3) -0.012(3)
C3 0.076(4) 0.074(4) 0.048(3) 0.002(3) 0.013(3) -0.033(3)
C4 0.030(2) 0.115(5) 0.049(3) 0.019(3) 0.013(2) -0.006(3)
C5 0.040(3) 0.096(5) 0.056(3) -0.002(3) 0.014(2) 0.017(3)
C6 0.044(3) 0.048(3) 0.084(4) -0.017(3) -0.009(3) 0.019(2)
C7 0.071(4) 0.043(3) 0.067(3) 0.006(3) -0.007(3) 0.013(3)
C8 0.114(6) 0.058(3) 0.055(3) 0.031(3) 0.024(4) 0.004(4)
C9 0.079(4) 0.069(4) 0.055(3) 0.020(3) 0.021(3) -0.007(3)
C10 0.034(2) 0.094(4) 0.046(3) 0.003(3) 0.012(2) -0.003(3)
C11 0.049(3) 0.081(4) 0.067(3) -0.016(3) 0.020(3) 0.007(3)
C12 0.048(3) 0.040(3) 0.088(4) -0.014(3) -0.006(3) 0.013(2)
C13 0.081(4) 0.043(3) 0.070(3) 0.002(3) -0.013(3) 0.019(3)

loop_
_atom_type_symbol
_atom_type_description
_atom_type_scat_dispersion_real
_atom_type_scat_dispersion_imag
_atom_type_scat_source
C C 0.0033 0.0016 'International Tables Vol C Tables 4.2.6.8 and 6.1.1.4'
H H 0.0000 0.0000 'International Tables Vol C Tables 4.2.6.8 and 6.1.1.4'
N N 0.0061 0.0033 'International Tables Vol C Tables 4.2.6.8 and 6.1.1.4'
O O 0.0106 0.0060 'International Tables Vol C Tables 4.2.6.8 and 6.1.1.4'
K K 0.2009 0.2494 'International Tables Vol C Tables 4.2.6.8 and 6.1.1.4'
Te Te -0.5308 1.6751 'International Tables Vol C Tables 4.2.6.8 and 6.1.1.4'

loop_
_geom_angle_atom_site_label_1
_geom_angle_atom_site_label_2
_geom_angle_atom_site_label_3
_geom_angle
_geom_angle_site_symmetry_3
C1 Te1 K1 119.44(14) 4_676
O1 K1 Te1 111.61(8) 4_575
O1 K1 O2 60.88(11) .
O1 K1 O3 120.25(11) .
O1 K1 O4 175.09(11) .
O1 K1 O6 60.06(11) .
O1 K1 N1 97.34(14) .
O1 K1 C3 42.41(14) .
O2 K1 Te1 89.17(8) 4_575
O2 K1 O4 118.37(11) .
O2 K1 O6 118.43(11) .
O2 K1 C3 21.97(13) .
O3 K1 Te1 76.98(7) 4_575
O3 K1 O2 60.29(11) .
O3 K1 O4 60.17(11) .
O3 K1 O6 173.69(10) .
O3 K1 C3 77.94(14) .
O4 K1 Te1 63.52(7) 4_575
O4 K1 C3 138.04(15) .
O5 K1 Te1 87.24(8) 4_575
O5 K1 O1 118.75(12) .
O5 K1 O2 175.87(10) .
O5 K1 O3 120.70(11) .
O5 K1 O4 61.60(11) .
O5 K1 O6 60.10(11) .
O5 K1 N1 81.09(13) .
O5 K1 C3 159.42(14) .
O6 K1 Te1 96.97(7) 4_575
O6 K1 O4 118.91(12) .
O6 K1 C3 102.43(14) .
N1 K1 Te1 150.91(12) 4_575
N1 K1 O2 103.04(14) .
N1 K1 O3 86.24(12) .
N1 K1 O4 87.56(14) .
N1 K1 O6 100.02(13) .
N1 K1 C3 92.40(15) .
C3 K1 Te1 106.81(10) 4_575
C2 O1 K1 114.9(3) .
C13 O1 K1 115.7(3) .
C13 O1 C2 113.7(4) .
C3 O2 K1 108.7(3) .
C3 O2 C4 115.4(5) .
C4 O2 K1 111.9(3) .
C5 O3 K1 113.7(3) .
C5 O3 C6 113.3(4) .
C6 O3 K1 115.1(3) .
C7 O4 K1 109.8(3) .
C7 O4 C8 113.2(4) .
C8 O4 K1 109.9(3) .
C9 O5 K1 113.6(3) .
C9 O5 C10 113.5(4) .
C10 O5 K1 116.3(3) .
C11 O6 K1 112.2(3) .
C11 O6 C12 113.1(4) .
C12 O6 K1 113.4(3) .
C1 N1 K1 176.0(4) .
N1 C1 Te1 179.6(5) .
O1 C2 C3 110.8(4) .
O2 C3 K1 49.3(2) .
O2 C3 C2 109.1(5) .
C2 C3 K1 82.0(3) .
C5 C4 O2 111.3(4) .
O3 C5 C4 107.9(5) .
O3 C6 C7 109.0(4) .
O4 C7 C6 108.3(4) .
O4 C8 C9 110.7(5) .
O5 C9 C8 110.7(5) .
O5 C10 C11 110.2(4) .
O6 C11 C10 107.9(4) .
O6 C12 C13 110.4(4) .
O1 C13 C12 108.9(4) .

loop_
_geom_bond_atom_site_label_1
_geom_bond_atom_site_label_2
_geom_bond_distance
_geom_bond_site_symmetry_2
Te1 K1 3.6164(10) 4_676
Te1 C1 2.031(5) .
K1 Te1 3.6164(10) 4_575
K1 O1 2.775(3) .
K1 O2 2.828(3) .
K1 O3 2.807(3) .
K1 O4 2.844(3) .
K1 O5 2.774(3) .
K1 O6 2.840(4) .
K1 N1 2.777(4) .
K1 C3 3.533(5) .
O1 C2 1.445(6) .
O1 C13 1.392(6) .
O2 C3 1.395(7) .
O2 C4 1.465(7) .
O3 C5 1.403(6) .
O3 C6 1.445(6) .
O4 C7 1.409(7) .
O4 C8 1.433(7) .
O5 C9 1.387(7) .
O5 C10 1.443(6) .
O6 C11 1.407(7) .
O6 C12 1.450(6) .
N1 C1 1.148(6) .
C2 C3 1.456(9) .
C4 C5 1.428(9) .
C6 C7 1.464(8) .
C8 C9 1.469(9) .
C10 C11 1.477(8) .
C12 C13 1.468(8) .

loop_
_geom_torsion_atom_site_label_1
_geom_torsion_atom_site_label_2
_geom_torsion_atom_site_label_3
_geom_torsion_atom_site_label_4
_geom_torsion
_geom_torsion_site_symmetry_1
Te1 K1 O1 C2 -71.8(4) 4_575
Te1 K1 O1 C13 63.9(3) 4_575
Te1 K1 O2 C3 144.0(3) 4_575
Te1 K1 O2 C4 -87.3(3) 4_575
Te1 K1 O3 C5 74.6(4) 4_575
Te1 K1 O3 C6 -58.4(3) 4_575
Te1 K1 O4 C7 116.2(3) 4_575
Te1 K1 O4 C8 -118.7(4) 4_575
Te1 K1 O5 C9 44.2(4) 4_575
Te1 K1 O5 C10 -90.2(3) 4_575
Te1 K1 O6 C11 107.3(3) 4_575
Te1 K1 O6 C12 -123.0(3) 4_575
Te1 K1 N1 C1 -113(7) 4_575
Te1 K1 C3 O2 -37.9(4) 4_575
Te1 K1 C3 C2 85.9(3) 4_575
K1 Te1 C1 N1 162(100) 4_676
K1 O1 C2 C3 -36.4(5) .
K1 O1 C13 C12 53.0(5) .
K1 O2 C3 C2 -60.6(4) .
K1 O2 C4 C5 45.6(5) .
K1 O3 C5 C4 54.7(5) .
K1 O3 C6 C7 -41.4(5) .
K1 O4 C7 C6 -60.1(5) .
K1 O4 C8 C9 48.5(6) .
K1 O5 C9 C8 49.6(5) .
K1 O5 C10 C11 -41.5(5) .
K1 O6 C11 C10 -55.6(5) .
K1 O6 C12 C13 43.1(5) .
K1 N1 C1 Te1 -48(100) .
O1 K1 O2 C3 28.6(3) .
O1 K1 O2 C4 157.3(4) .
O1 K1 O3 C5 -33.0(4) .
O1 K1 O3 C6 -166.0(3) .
O1 K1 O4 C7 122.8(13) .
O1 K1 O4 C8 -112.1(13) .
O1 K1 O5 C9 157.4(4) .
O1 K1 O5 C10 23.0(4) .
O1 K1 O6 C11 -141.7(4) .
O1 K1 O6 C12 -12.0(3) .
O1 K1 N1 C1 73(7) .
O1 K1 C3 O2 -141.7(4) .
O1 K1 C3 C2 -17.9(3) .
O1 C2 C3 K1 25.3(4) .
O1 C2 C3 O2 67.1(6) .
O2 K1 O1 C2 4.4(3) .
O2 K1 O1 C13 140.1(4) .
O2 K1 O3 C5 -22.0(4) .
O2 K1 O3 C6 -155.0(3) .
O2 K1 O4 C7 42.9(3) .
O2 K1 O4 C8 168.0(4) .
O2 K1 O5 C9 73.7(17) .
O2 K1 O5 C10 -60.7(17) .
O2 K1 O6 C11 -159.8(3) .
O2 K1 O6 C12 -30.1(3) .
O2 K1 N1 C1 134(7) .
O2 K1 C3 C2 123.8(5) .
O2 C4 C5 O3 -68.1(6) .
O3 K1 O1 C2 15.4(4) .
O3 K1 O1 C13 151.1(3) .
O3 K1 O2 C3 -140.5(4) .
O3 K1 O2 C4 -11.8(3) .
O3 K1 O4 C7 26.5(3) .
O3 K1 O4 C8 151.6(4) .
O3 K1 O5 C9 -28.9(4) .
O3 K1 O5 C10 -163.3(3) .
O3 K1 O6 C11 123.6(10) .
O3 K1 O6 C12 -106.7(10) .
O3 K1 N1 C1 -167(7) .
O3 K1 C3 O2 34.4(3) .
O3 K1 C3 C2 158.2(3) .
O3 C6 C7 O4 69.4(5) .
O4 K1 O1 C2 -78.1(14) .
O4 K1 O1 C13 57.6(15) .
O4 K1 O2 C3 -157.0(3) .
O4 K1 O2 C4 -28.3(4) .
O4 K1 O3 C5 141.3(4) .
O4 K1 O3 C6 8.3(3) .
O4 K1 O5 C9 -17.0(4) .
O4 K1 O5 C10 -151.4(4) .
O4 K1 O6 C11 43.8(4) .
O4 K1 O6 C12 173.5(3) .
O4 K1 N1 C1 -107(7) .
O4 K1 C3 O2 31.0(4) .
O4 K1 C3 C2 154.8(3) .
O4 C8 C9 O5 -68.4(7) .
O5 K1 O1 C2 -170.9(3) .
O5 K1 O1 C13 -35.2(4) .
O5 K1 O2 C3 114.5(16) .
O5 K1 O2 C4 -116.8(16) .
O5 K1 O3 C5 153.3(4) .
O5 K1 O3 C6 20.3(3) .
O5 K1 O4 C7 -141.8(3) .
O5 K1 O4 C8 -16.7(4) .
O5 K1 O6 C11 24.6(3) .
O5 K1 O6 C12 154.3(3) .
O5 K1 N1 C1 -45(7) .
O5 K1 C3 O2 -169.3(3) .
O5 K1 C3 C2 -45.5(5) .
O5 C10 C11 O6 65.2(6) .
O6 K1 O1 C2 -157.3(4) .
O6 K1 O1 C13 -21.6(3) .
O6 K1 O2 C3 46.5(4) .
O6 K1 O2 C4 175.2(3) .
O6 K1 O3 C5 58.0(12) .
O6 K1 O3 C6 -75.0(11) .
O6 K1 O4 C7 -160.7(3) .
O6 K1 O4 C8 -35.6(4) .
O6 K1 O5 C9 143.9(4) .
O6 K1 O5 C10 9.5(3) .
O6 K1 N1 C1 12(7) .
O6 K1 C3 O2 -139.2(3) .
O6 K1 C3 C2 -15.4(3) .
O6 C12 C13 O1 -64.2(6) .
N1 K1 O1 C2 105.3(4) .
N1 K1 O1 C13 -119.0(3) .
N1 K1 O2 C3 -62.6(4) .
N1 K1 O2 C4 66.1(4) .
N1 K1 O3 C5 -129.3(4) .
N1 K1 O3 C6 97.6(3) .
N1 K1 O4 C7 -60.6(3) .
N1 K1 O4 C8 64.5(4) .
N1 K1 O5 C9 -109.1(4) .
N1 K1 O5 C10 116.5(3) .
N1 K1 O6 C11 -49.0(4) .
N1 K1 O6 C12 80.7(3) .
N1 K1 C3 O2 120.0(3) .
N1 K1 C3 C2 -116.2(3) .
C2 O1 C13 C12 -170.8(4) .
C3 K1 O1 C2 19.8(3) .
C3 K1 O1 C13 155.5(4) .
C3 K1 O2 C4 128.7(5) .
C3 K1 O3 C5 -36.1(4) .
C3 K1 O3 C6 -169.1(3) .
C3 K1 O4 C7 30.3(4) .
C3 K1 O4 C8 155.4(4) .
C3 K1 O5 C9 178.2(4) .
C3 K1 O5 C10 43.8(5) .
C3 K1 O6 C11 -143.7(3) .
C3 K1 O6 C12 -14.0(3) .
C3 K1 N1 C1 115(7) .
C3 O2 C4 C5 170.7(4) .
C4 O2 C3 K1 -126.7(4) .
C4 O2 C3 C2 172.7(4) .
C5 O3 C6 C7 -174.6(4) .
C6 O3 C5 C4 -171.4(4) .
C7 O4 C8 C9 171.6(5) .
C8 O4 C7 C6 176.7(5) .
C9 O5 C10 C11 -176.0(5) .
C10 O5 C9 C8 -174.7(4) .
C11 O6 C12 C13 172.4(5) .
C12 O6 C11 C10 174.6(4) .
C13 O1 C2 C3 -173.0(5) .
